data_7019753
loop_
_publ_author_name
'Theuergarten, Eileen'
'Schl\"osser, Janin'
'Schl\"uns, Danny'
'Freytag, Matthias'
'Daniliuc, Constantin G.'
'Jones, Peter G.'
'Tamm, Matthias'

_publ_section_title
;
 Fixation of carbon dioxide and related small molecules by a bifunctional
 frustrated pyrazolylborane Lewis pair.
;
_journal_issue 30
_journal_name_full 'Dalton transactions (Cambridge, England : 2003)'
_journal_page_first 9101
_journal_page_last 9110
_journal_paper_doi 10.1039/c2dt30448a
_journal_volume 41
_journal_year 2012
_chemical_formula_sum 'C24 H19 B F10 N2 O2'
_chemical_formula_weight 568.22
_chemical_name_systematic
;
?
;
_space_group_IT_number 15
_symmetry_cell_setting monoclinic
_symmetry_space_group_name_Hall '-C 2yc'
_symmetry_space_group_name_H-M 'C 1 2/c 1'
_atom_sites_solution_hydrogens geom
_atom_sites_solution_primary direct
_atom_sites_solution_secondary difmap
_audit_creation_method SHELXL-97
_cell_angle_alpha 90.00
_cell_angle_beta 108.656(4)
_cell_angle_gamma 90.00
_cell_formula_units_Z 8
_cell_length_a 15.3482(4)
_cell_length_b 14.1117(4)
_cell_length_c 23.0099(6)
_cell_measurement_reflns_used 24200
_cell_measurement_temperature 100(2)
_cell_measurement_theta_max 29.3580
_cell_measurement_theta_min 2.3940
_cell_volume 4721.8(2)
_computing_cell_refinement
;
CrysAlisPro, Oxford Diffraction Ltd.,
Version 1.171.34.44 (release 25-10-2010 CrysAlis171 .NET)
(compiled Oct 25 2010,18:11:34)
;
_computing_data_collection
;
CrysAlisPro, Oxford Diffraction Ltd.,
Version 1.171.34.44 (release 25-10-2010 CrysAlis171 .NET)
(compiled Oct 25 2010,18:11:34)
;
_computing_data_reduction
;
CrysAlisPro, Oxford Diffraction Ltd.,
Version 1.171.34.44 (release 25-10-2010 CrysAlis171 .NET)
(compiled Oct 25 2010,18:11:34)
;
_computing_molecular_graphics 'Bruker XP'
_computing_publication_material SHELXL-97
_computing_structure_refinement 'SHELXL-97 (Sheldrick, 1997)'
_computing_structure_solution 'SHELXS-97 (Sheldrick, 1990)'
_diffrn_ambient_temperature 100(2)
_diffrn_detector_area_resol_mean 16.1419
_diffrn_measured_fraction_theta_full 0.999
_diffrn_measured_fraction_theta_max 0.999
_diffrn_measurement_device_type 'Oxford Diffraction Xcalibur, Eos'
_diffrn_measurement_method '\w scans'
_diffrn_radiation_monochromator graphite
_diffrn_radiation_source 'Enhance (Mo) X-ray Source'
_diffrn_radiation_type 'Mo K\a'
_diffrn_radiation_wavelength 0.71073
_diffrn_reflns_av_R_equivalents 0.0475
_diffrn_reflns_av_sigmaI/netI 0.0181
_diffrn_reflns_limit_h_max 19
_diffrn_reflns_limit_h_min -19
_diffrn_reflns_limit_k_max 17
_diffrn_reflns_limit_k_min -17
_diffrn_reflns_limit_l_max 28
_diffrn_reflns_limit_l_min -28
_diffrn_reflns_number 95441
_diffrn_reflns_theta_full 26.37
_diffrn_reflns_theta_max 26.37
_diffrn_reflns_theta_min 2.40
_exptl_absorpt_coefficient_mu 0.155
_exptl_absorpt_correction_T_max 1.00000
_exptl_absorpt_correction_T_min 0.95635
_exptl_absorpt_correction_type multi-scan
_exptl_absorpt_process_details
;
CrysAlisPro, Oxford Diffraction Ltd.,
Version 1.171.34.44 (release 25-10-2010 CrysAlis171 .NET)
(compiled Oct 25 2010,18:11:34)
;
_exptl_crystal_colour colourless
_exptl_crystal_density_diffrn 1.599
_exptl_crystal_density_method 'not measured'
_exptl_crystal_description prism
_exptl_crystal_F_000 2304
_exptl_crystal_size_max 0.16
_exptl_crystal_size_mid 0.11
_exptl_crystal_size_min 0.11
_refine_diff_density_max 0.297
_refine_diff_density_min -0.223
_refine_diff_density_rms 0.042
_refine_ls_extinction_method none
_refine_ls_goodness_of_fit_ref 1.011
_refine_ls_hydrogen_treatment constr
_refine_ls_matrix_type full
_refine_ls_number_parameters 358
_refine_ls_number_reflns 4817
_refine_ls_number_restraints 0
_refine_ls_restrained_S_all 1.011
_refine_ls_R_factor_all 0.0406
_refine_ls_R_factor_gt 0.0322
_refine_ls_shift/su_max 0.001
_refine_ls_shift/su_mean 0.000
_refine_ls_structure_factor_coef Fsqd
_refine_ls_weighting_details 'calc w=1/[\s^2^(Fo^2^)+(0.0289P)^2^+5.9223P] where P=(Fo^2^+2Fc^2^)/3'
_refine_ls_weighting_scheme calc
_refine_ls_wR_factor_gt 0.0703
_refine_ls_wR_factor_ref 0.0740
_reflns_number_gt 4135
_reflns_number_total 4817
_reflns_threshold_expression >2sigma(I)
_cod_data_source_file c2dt30448a.txt
_cod_data_source_block eileen16
_cod_original_sg_symbol_H-M 'C 2/c'
_cod_database_code 7019753

loop_
_symmetry_equiv_pos_as_xyz
'x, y, z'
'-x, y, -z+1/2'
'x+1/2, y+1/2, z'
'-x+1/2, y+1/2, -z+1/2'
'-x, -y, -z'
'x, -y, z-1/2'
'-x+1/2, -y+1/2, -z'
'x+1/2, -y+1/2, z-1/2'

loop_
_atom_site_label
_atom_site_type_symbol
_atom_site_fract_x
_atom_site_fract_y
_atom_site_fract_z
_atom_site_U_iso_or_equiv
_atom_site_adp_type
_atom_site_occupancy
_atom_site_symmetry_multiplicity
_atom_site_calc_flag
_atom_site_refinement_flags
B B 0.26348(11) 0.45084(11) 0.59758(7) 0.0137(3) Uani 1 1 d .
N1 N 0.28480(8) 0.52989(8) 0.64979(5) 0.0125(2) Uani 1 1 d .
N2 N 0.24616(8) 0.49961(8) 0.69275(5) 0.0124(2) Uani 1 1 d .
O1 O 0.22603(7) 0.37586(7) 0.62973(4) 0.0146(2) Uani 1 1 d .
O2 O 0.18523(7) 0.35814(7) 0.71470(4) 0.0174(2) Uani 1 1 d .
F1 F 0.32565(6) 0.46183(6) 0.48437(4) 0.02090(19) Uani 1 1 d .
F2 F 0.48419(6) 0.39766(7) 0.47796(4) 0.0255(2) Uani 1 1 d .
F3 F 0.60962(6) 0.31770(6) 0.57724(4) 0.0258(2) Uani 1 1 d .
F4 F 0.57027(6) 0.29959(7) 0.68399(4) 0.0266(2) Uani 1 1 d .
F5 F 0.41118(6) 0.36539(6) 0.69242(4) 0.0223(2) Uani 1 1 d .
F6 F 0.19346(6) 0.32832(6) 0.49469(4) 0.02088(19) Uani 1 1 d .
F7 F 0.05538(6) 0.36178(6) 0.39104(4) 0.0231(2) Uani 1 1 d .
F8 F -0.03386(6) 0.53066(7) 0.37376(4) 0.0240(2) Uani 1 1 d .
F9 F 0.01096(6) 0.66289(6) 0.46485(4) 0.02126(19) Uani 1 1 d .
F10 F 0.14132(6) 0.62742(6) 0.57037(4) 0.01874(18) Uani 1 1 d .
C1 C 0.32018(9) 0.61629(10) 0.66659(6) 0.0131(3) Uani 1 1 d .
C2 C 0.30151(9) 0.64109(10) 0.72065(6) 0.0138(3) Uani 1 1 d .
H2 H 0.3178 0.6992 0.7422 0.017 Uiso 1 1 calc R
C3 C 0.25579(9) 0.56708(10) 0.73697(6) 0.0128(3) Uani 1 1 d .
C4 C 0.37652(10) 0.67265(10) 0.63509(6) 0.0153(3) Uani 1 1 d .
C5 C 0.47350(10) 0.62871(11) 0.65239(7) 0.0212(3) Uani 1 1 d .
H5A H 0.4997 0.6244 0.6971 0.032 Uiso 1 1 calc R
H5B H 0.5130 0.6686 0.6365 0.032 Uiso 1 1 calc R
H5C H 0.4695 0.5652 0.6345 0.032 Uiso 1 1 calc R
C6 C 0.33304(10) 0.67418(11) 0.56515(6) 0.0189(3) Uani 1 1 d .
H6A H 0.3233 0.6090 0.5497 0.028 Uiso 1 1 calc R
H6B H 0.3741 0.7071 0.5469 0.028 Uiso 1 1 calc R
H6C H 0.2739 0.7073 0.5542 0.028 Uiso 1 1 calc R
C7 C 0.38516(12) 0.77499(11) 0.65878(8) 0.0262(4) Uani 1 1 d .
H7A H 0.3238 0.8030 0.6493 0.039 Uiso 1 1 calc R
H7B H 0.4216 0.8120 0.6389 0.039 Uiso 1 1 calc R
H7C H 0.4156 0.7753 0.7033 0.039 Uiso 1 1 calc R
C8 C 0.22303(9) 0.55784(10) 0.79230(6) 0.0150(3) Uani 1 1 d .
C9 C 0.11962(10) 0.53520(11) 0.77199(7) 0.0195(3) Uani 1 1 d .
H9A H 0.0856 0.5847 0.7440 0.029 Uiso 1 1 calc R
H9B H 0.0989 0.5327 0.8081 0.029 Uiso 1 1 calc R
H9C H 0.1085 0.4738 0.7510 0.029 Uiso 1 1 calc R
C10 C 0.27960(10) 0.48143(11) 0.83533(6) 0.0202(3) Uani 1 1 d .
H10A H 0.2727 0.4210 0.8133 0.030 Uiso 1 1 calc R
H10B H 0.2577 0.4745 0.8707 0.030 Uiso 1 1 calc R
H10C H 0.3446 0.4999 0.8495 0.030 Uiso 1 1 calc R
C11 C 0.23872(11) 0.65301(11) 0.82631(7) 0.0206(3) Uani 1 1 d .
H11A H 0.3043 0.6687 0.8394 0.031 Uiso 1 1 calc R
H11B H 0.2181 0.6484 0.8623 0.031 Uiso 1 1 calc R
H11C H 0.2038 0.7027 0.7989 0.031 Uiso 1 1 calc R
C12 C 0.21508(9) 0.40284(9) 0.68127(6) 0.0134(3) Uani 1 1 d .
C13 C 0.35847(9) 0.41391(9) 0.58847(6) 0.0142(3) Uani 1 1 d .
C14 C 0.38248(10) 0.42041(10) 0.53517(6) 0.0156(3) Uani 1 1 d .
C15 C 0.46499(10) 0.38817(10) 0.53070(7) 0.0176(3) Uani 1 1 d .
C16 C 0.52873(10) 0.34761(10) 0.58080(7) 0.0185(3) Uani 1 1 d .
C17 C 0.50878(10) 0.33922(10) 0.63504(7) 0.0183(3) Uani 1 1 d .
C18 C 0.42557(10) 0.37241(10) 0.63758(6) 0.0161(3) Uani 1 1 d .
C19 C 0.17967(9) 0.47902(10) 0.53585(6) 0.0133(3) Uani 1 1 d .
C20 C 0.15108(10) 0.41313(10) 0.48860(6) 0.0151(3) Uani 1 1 d .
C21 C 0.08063(10) 0.42862(10) 0.43464(6) 0.0163(3) Uani 1 1 d .
C22 C 0.03473(9) 0.51421(11) 0.42596(6) 0.0168(3) Uani 1 1 d .
C23 C 0.05789(9) 0.58095(10) 0.47175(7) 0.0156(3) Uani 1 1 d .
C24 C 0.12781(9) 0.56146(10) 0.52594(6) 0.0142(3) Uani 1 1 d .

loop_
_atom_site_aniso_label
_atom_site_aniso_U_11
_atom_site_aniso_U_22
_atom_site_aniso_U_33
_atom_site_aniso_U_23
_atom_site_aniso_U_13
_atom_site_aniso_U_12
B 0.0168(8) 0.0126(7) 0.0122(7) 0.0001(6) 0.0055(6) -0.0010(6)
N1 0.0142(5) 0.0144(6) 0.0110(5) 0.0019(4) 0.0069(4) 0.0002(5)
N2 0.0138(6) 0.0148(6) 0.0103(5) 0.0014(4) 0.0064(4) -0.0003(5)
O1 0.0194(5) 0.0127(5) 0.0132(5) -0.0003(4) 0.0076(4) -0.0005(4)
O2 0.0223(5) 0.0156(5) 0.0178(5) 0.0028(4) 0.0111(4) -0.0013(4)
F1 0.0225(4) 0.0286(5) 0.0129(4) 0.0052(4) 0.0075(3) 0.0053(4)
F2 0.0286(5) 0.0327(5) 0.0220(5) -0.0020(4) 0.0176(4) 0.0024(4)
F3 0.0183(4) 0.0256(5) 0.0357(5) -0.0060(4) 0.0118(4) 0.0054(4)
F4 0.0208(5) 0.0308(5) 0.0239(5) 0.0050(4) 0.0009(4) 0.0087(4)
F5 0.0229(5) 0.0316(5) 0.0127(4) 0.0045(4) 0.0064(3) 0.0033(4)
F6 0.0251(5) 0.0150(4) 0.0216(4) -0.0029(3) 0.0063(4) 0.0037(3)
F7 0.0261(5) 0.0257(5) 0.0166(4) -0.0075(4) 0.0058(4) -0.0064(4)
F8 0.0175(4) 0.0352(5) 0.0156(4) 0.0046(4) 0.0001(3) 0.0002(4)
F9 0.0175(4) 0.0181(4) 0.0276(5) 0.0064(4) 0.0064(4) 0.0048(3)
F10 0.0195(4) 0.0152(4) 0.0209(4) -0.0049(3) 0.0056(3) 0.0016(3)
C1 0.0122(6) 0.0137(7) 0.0129(6) 0.0006(5) 0.0036(5) 0.0012(5)
C2 0.0142(7) 0.0149(7) 0.0128(6) -0.0017(5) 0.0051(5) -0.0007(5)
C3 0.0115(6) 0.0150(7) 0.0113(6) -0.0005(5) 0.0029(5) 0.0026(5)
C4 0.0174(7) 0.0163(7) 0.0150(7) -0.0002(5) 0.0089(6) -0.0030(6)
C5 0.0158(7) 0.0296(8) 0.0191(7) 0.0016(6) 0.0069(6) -0.0030(6)
C6 0.0200(7) 0.0218(8) 0.0164(7) 0.0047(6) 0.0078(6) -0.0020(6)
C7 0.0386(9) 0.0185(8) 0.0300(9) -0.0037(7) 0.0228(8) -0.0086(7)
C8 0.0169(7) 0.0183(7) 0.0124(6) -0.0001(5) 0.0084(5) -0.0007(6)
C9 0.0170(7) 0.0246(8) 0.0201(7) -0.0031(6) 0.0104(6) -0.0020(6)
C10 0.0227(8) 0.0242(8) 0.0130(7) 0.0018(6) 0.0049(6) -0.0014(6)
C11 0.0245(8) 0.0226(8) 0.0191(7) -0.0055(6) 0.0133(6) -0.0050(6)
C12 0.0131(6) 0.0127(6) 0.0141(7) 0.0009(5) 0.0039(5) 0.0022(5)
C13 0.0178(7) 0.0114(6) 0.0140(7) -0.0018(5) 0.0060(5) -0.0007(5)
C14 0.0188(7) 0.0147(7) 0.0129(7) -0.0003(5) 0.0047(5) 0.0011(6)
C15 0.0224(7) 0.0172(7) 0.0170(7) -0.0037(6) 0.0116(6) -0.0020(6)
C16 0.0161(7) 0.0139(7) 0.0273(8) -0.0055(6) 0.0096(6) 0.0009(6)
C17 0.0164(7) 0.0154(7) 0.0193(7) -0.0002(6) 0.0006(6) 0.0014(6)
C18 0.0200(7) 0.0155(7) 0.0141(7) -0.0006(5) 0.0072(6) -0.0011(6)
C19 0.0142(6) 0.0152(7) 0.0126(6) 0.0010(5) 0.0073(5) -0.0018(5)
C20 0.0172(7) 0.0138(7) 0.0163(7) 0.0012(5) 0.0082(6) 0.0004(5)
C21 0.0188(7) 0.0198(7) 0.0124(6) -0.0045(6) 0.0078(6) -0.0065(6)
C22 0.0118(7) 0.0266(8) 0.0118(7) 0.0045(6) 0.0034(5) -0.0029(6)
C23 0.0132(6) 0.0150(7) 0.0211(7) 0.0057(6) 0.0089(6) 0.0004(5)
C24 0.0154(7) 0.0149(7) 0.0143(7) -0.0011(5) 0.0075(5) -0.0030(5)

loop_
_atom_type_symbol
_atom_type_description
_atom_type_scat_dispersion_real
_atom_type_scat_dispersion_imag
_atom_type_scat_source
C C 0.0033 0.0016 'International Tables Vol C Tables 4.2.6.8 and 6.1.1.4'
H H 0.0000 0.0000 'International Tables Vol C Tables 4.2.6.8 and 6.1.1.4'
B B 0.0013 0.0007 'International Tables Vol C Tables 4.2.6.8 and 6.1.1.4'
N N 0.0061 0.0033 'International Tables Vol C Tables 4.2.6.8 and 6.1.1.4'
O O 0.0106 0.0060 'International Tables Vol C Tables 4.2.6.8 and 6.1.1.4'
F F 0.0171 0.0103 'International Tables Vol C Tables 4.2.6.8 and 6.1.1.4'

loop_
_geom_angle_atom_site_label_1
_geom_angle_atom_site_label_2
_geom_angle_atom_site_label_3
_geom_angle
O1 B N1 98.05(10)
O1 B C13 109.71(11)
N1 B C13 110.21(11)
O1 B C19 106.28(11)
N1 B C19 113.57(11)
C13 B C19 117.15(11)
C1 N1 N2 107.68(11)
C1 N1 B 145.10(11)
N2 N1 B 107.02(10)
C3 N2 N1 110.51(11)
C3 N2 C12 138.28(11)
N1 N2 C12 110.88(10)
C12 O1 B 114.90(11)
N1 C1 C2 107.64(12)
N1 C1 C4 125.36(12)
C2 C1 C4 126.85(12)
C3 C2 C1 108.57(12)
N2 C3 C2 105.59(11)
N2 C3 C8 125.39(12)
C2 C3 C8 129.01(12)
C1 C4 C6 112.67(11)
C1 C4 C7 108.72(11)
C6 C4 C7 108.60(12)
C1 C4 C5 108.42(11)
C6 C4 C5 109.69(11)
C7 C4 C5 108.67(12)
C3 C8 C10 109.36(11)
C3 C8 C11 108.22(11)
C10 C8 C11 108.82(12)
C3 C8 C9 110.48(11)
C10 C8 C9 111.51(12)
C11 C8 C9 108.37(11)
O2 C12 O1 128.19(13)
O2 C12 N2 123.70(12)
O1 C12 N2 108.11(11)
C18 C13 C14 114.06(12)
C18 C13 B 119.48(12)
C14 C13 B 126.46(12)
F1 C14 C15 115.66(12)
F1 C14 C13 120.83(12)
C15 C14 C13 123.48(13)
F2 C15 C16 119.70(13)
F2 C15 C14 120.39(13)
C16 C15 C14 119.89(13)
F3 C16 C15 120.33(13)
F3 C16 C17 120.41(13)
C15 C16 C17 119.26(13)
F4 C17 C18 121.29(13)
F4 C17 C16 119.70(13)
C18 C17 C16 119.01(13)
F5 C18 C17 116.40(12)
F5 C18 C13 119.28(12)
C17 C18 C13 124.30(13)
C24 C19 C20 114.29(12)
C24 C19 B 126.80(12)
C20 C19 B 118.78(12)
F6 C20 C21 116.61(12)
F6 C20 C19 119.42(12)
C21 C20 C19 123.97(13)
F7 C21 C20 121.22(13)
F7 C21 C22 119.69(13)
C20 C21 C22 119.09(13)
F8 C22 C23 120.37(13)
F8 C22 C21 119.97(13)
C23 C22 C21 119.63(13)
F9 C23 C22 120.13(13)
F9 C23 C24 120.50(13)
C22 C23 C24 119.32(13)
F10 C24 C19 120.89(12)
F10 C24 C23 115.57(12)
C19 C24 C23 123.52(13)

loop_
_geom_bond_atom_site_label_1
_geom_bond_atom_site_label_2
_geom_bond_distance
B O1 1.5063(18)
B N1 1.5946(18)
B C13 1.624(2)
B C19 1.631(2)
N1 C1 1.3404(18)
N1 N2 1.3735(15)
N2 C3 1.3667(17)
N2 C12 1.4428(17)
O1 C12 1.3067(16)
O2 C12 1.1936(16)
F1 C14 1.3478(16)
F2 C15 1.3439(16)
F3 C16 1.3384(16)
F4 C17 1.3387(16)
F5 C18 1.3525(16)
F6 C20 1.3479(16)
F7 C21 1.3407(16)
F8 C22 1.3400(16)
F9 C23 1.3445(16)
F10 C24 1.3487(16)
C1 C2 1.4070(19)
C1 C4 1.5188(18)
C2 C3 1.3759(19)
C3 C8 1.5167(18)
C4 C6 1.5325(19)
C4 C7 1.534(2)
C4 C5 1.543(2)
C8 C10 1.532(2)
C8 C11 1.534(2)
C8 C9 1.5378(19)
C13 C18 1.391(2)
C13 C14 1.3920(19)
C14 C15 1.380(2)
C15 C16 1.376(2)
C16 C17 1.382(2)
C17 C18 1.379(2)
C19 C24 1.3867(19)
C19 C20 1.3907(19)
C20 C21 1.378(2)
C21 C22 1.380(2)
C22 C23 1.373(2)
C23 C24 1.3878(19)

loop_
_geom_torsion_atom_site_label_1
_geom_torsion_atom_site_label_2
_geom_torsion_atom_site_label_3
_geom_torsion_atom_site_label_4
_geom_torsion
O1 B N1 C1 176.56(17)
C13 B N1 C1 62.0(2)
C19 B N1 C1 -71.7(2)
O1 B N1 N2 -9.65(13)
C13 B N1 N2 -124.18(11)
C19 B N1 N2 102.10(12)
C1 N1 N2 C3 0.66(14)
B N1 N2 C3 -175.61(11)
C1 N1 N2 C12 -173.96(11)
B N1 N2 C12 9.77(14)
N1 B O1 C12 6.90(14)
C13 B O1 C12 121.82(12)
C19 B O1 C12 -110.62(12)
N2 N1 C1 C2 -1.16(14)
B N1 C1 C2 172.61(17)
N2 N1 C1 C4 174.49(12)
B N1 C1 C4 -11.7(3)
N1 C1 C2 C3 1.27(16)
C4 C1 C2 C3 -174.30(13)
N1 N2 C3 C2 0.13(15)
C12 N2 C3 C2 172.56(14)
N1 N2 C3 C8 -178.90(12)
C12 N2 C3 C8 -6.5(2)
C1 C2 C3 N2 -0.84(15)
C1 C2 C3 C8 178.14(13)
N1 C1 C4 C6 47.00(18)
C2 C1 C4 C6 -138.18(14)
N1 C1 C4 C7 167.43(13)
C2 C1 C4 C7 -17.75(19)
N1 C1 C4 C5 -74.59(16)
C2 C1 C4 C5 100.23(16)
N2 C3 C8 C10 67.27(17)
C2 C3 C8 C10 -111.53(16)
N2 C3 C8 C11 -174.33(13)
C2 C3 C8 C11 6.9(2)
N2 C3 C8 C9 -55.83(18)
C2 C3 C8 C9 125.37(15)
B O1 C12 O2 178.47(14)
B O1 C12 N2 -1.70(15)
C3 N2 C12 O2 1.9(2)
N1 N2 C12 O2 174.32(12)
C3 N2 C12 O1 -177.94(14)
N1 N2 C12 O1 -5.52(14)
O1 B C13 C18 -46.81(17)
N1 B C13 C18 60.07(16)
C19 B C13 C18 -168.03(12)
O1 B C13 C14 134.28(14)
N1 B C13 C14 -118.83(14)
C19 B C13 C14 13.1(2)
C18 C13 C14 F1 -177.80(12)
B C13 C14 F1 1.2(2)
C18 C13 C14 C15 0.5(2)
B C13 C14 C15 179.43(13)
F1 C14 C15 F2 -0.9(2)
C13 C14 C15 F2 -179.25(13)
F1 C14 C15 C16 177.93(12)
C13 C14 C15 C16 -0.4(2)
F2 C15 C16 F3 0.0(2)
C14 C15 C16 F3 -178.78(13)
F2 C15 C16 C17 179.22(13)
C14 C15 C16 C17 0.4(2)
F3 C16 C17 F4 -1.0(2)
C15 C16 C17 F4 179.80(13)
F3 C16 C17 C18 178.73(13)
C15 C16 C17 C18 -0.4(2)
F4 C17 C18 F5 2.0(2)
C16 C17 C18 F5 -177.72(13)
F4 C17 C18 C13 -179.70(13)
C16 C17 C18 C13 0.5(2)
C14 C13 C18 F5 177.67(12)
B C13 C18 F5 -1.36(19)
C14 C13 C18 C17 -0.5(2)
B C13 C18 C17 -179.57(13)
O1 B C19 C24 106.10(15)
N1 B C19 C24 -0.56(19)
C13 B C19 C24 -130.90(14)
O1 B C19 C20 -69.46(15)
N1 B C19 C20 -176.12(11)
C13 B C19 C20 53.53(17)
C24 C19 C20 F6 -176.56(12)
B C19 C20 F6 -0.46(19)
C24 C19 C20 C21 3.3(2)
B C19 C20 C21 179.42(13)
F6 C20 C21 F7 0.78(19)
C19 C20 C21 F7 -179.10(12)
F6 C20 C21 C22 179.92(12)
C19 C20 C21 C22 0.0(2)
F7 C21 C22 F8 -0.95(19)
C20 C21 C22 F8 179.89(12)
F7 C21 C22 C23 177.08(12)
C20 C21 C22 C23 -2.1(2)
F8 C22 C23 F9 0.92(19)
C21 C22 C23 F9 -177.10(12)
F8 C22 C23 C24 178.57(12)
C21 C22 C23 C24 0.6(2)
C20 C19 C24 F10 173.06(12)
B C19 C24 F10 -2.7(2)
C20 C19 C24 C23 -4.93(19)
B C19 C24 C23 179.34(13)
F9 C23 C24 F10 2.74(18)
C22 C23 C24 F10 -174.90(12)
F9 C23 C24 C19 -179.17(12)
C22 C23 C24 C19 3.2(2)
